data_7038197
loop_
_publ_author_name
'Nakajima, Takayuki'
'Noda, Sayo'
'Sakamoto, Miyuki'
'Matsui, Aya'
'Nakamae, Kanako'
'Kure, Bunsho'
'Ura, Yasuyuki'
'Tanase, Tomoaki'

_publ_section_title
;
 Oxidative addition of an aromatic ortho C-H bond of tetraphosphine to
 asymmetric diiridium(i) centres.
;
_journal_issue 11
_journal_name_full 'Dalton transactions (Cambridge, England : 2003)'
_journal_page_first 4747
_journal_page_last 4761
_journal_paper_doi 10.1039/c5dt04725k
_journal_volume 45
_journal_year 2016
_chemical_formula_moiety 'C45 H42 Cl3 F6 Ir2 O3 P5 '
_chemical_formula_sum 'C45 H42 Cl3 F6 Ir2 O3 P5'
_chemical_formula_weight 1390.48
_space_group_IT_number 14
_symmetry_cell_setting monoclinic
_symmetry_Int_Tables_number 14
_symmetry_space_group_name_Hall '-P 2yn'
_symmetry_space_group_name_H-M 'P 1 21/n 1'
_audit_update_record
;
2016-01-25 deposited with the CCDC.
2016-01-26 downloaded from the CCDC.
;
_cell_angle_alpha 90.0000
_cell_angle_beta 96.487(4)
_cell_angle_gamma 90.0000
_cell_formula_units_Z 4
_cell_length_a 15.512(5)
_cell_length_b 16.476(5)
_cell_length_c 19.316(6)
_cell_measurement_reflns_used 13618
_cell_measurement_temperature 153.1
_cell_measurement_theta_max 27.5
_cell_measurement_theta_min 3.2
_cell_volume 4905(3)
_computing_cell_refinement CrystalClear
_computing_data_collection CrystalClear
_computing_data_reduction CrystalStructure
_computing_molecular_graphics ORTEP-II
_computing_publication_material 'CrystalStructure 3.8'
_computing_structure_refinement SHELXL
_computing_structure_solution SIR97
_diffrn_ambient_temperature 153(2)
_diffrn_detector_area_resol_mean 7.31
_diffrn_measured_fraction_theta_full 0.985
_diffrn_measured_fraction_theta_max 0.981
_diffrn_measurement_device_type 'Rigaku Saturn'
_diffrn_measurement_method \w
_diffrn_radiation_type 'Mo K\a'
_diffrn_radiation_wavelength 0.71075
_diffrn_reflns_av_R_equivalents 0.028
_diffrn_reflns_limit_h_max 20
_diffrn_reflns_limit_h_min -20
_diffrn_reflns_limit_k_max 19
_diffrn_reflns_limit_k_min -21
_diffrn_reflns_limit_l_max 25
_diffrn_reflns_limit_l_min -25
_diffrn_reflns_number 44785
_diffrn_reflns_theta_full 27.50
_diffrn_reflns_theta_max 27.53
_exptl_absorpt_coefficient_mu 5.824
_exptl_absorpt_correction_T_max 0.417
_exptl_absorpt_correction_T_min 0.347
_exptl_absorpt_correction_type multi-scan
_exptl_absorpt_process_details 'Jacobson, R. (1998) Private communication'
_exptl_crystal_colour colorless
_exptl_crystal_density_diffrn 1.883
_exptl_crystal_density_method 'not measured'
_exptl_crystal_description block
_exptl_crystal_F_000 2680.00
_exptl_crystal_size_max 0.20
_exptl_crystal_size_mid 0.20
_exptl_crystal_size_min 0.15
_refine_diff_density_max 2.01
_refine_diff_density_min -1.36
_refine_ls_extinction_method none
_refine_ls_goodness_of_fit_ref 1.045
_refine_ls_hydrogen_treatment mixed
_refine_ls_number_parameters 609
_refine_ls_number_reflns 11092
_refine_ls_R_factor_gt 0.0325
_refine_ls_shift/su_max 0.001
_refine_ls_structure_factor_coef Fsqd
_refine_ls_weighting_details 'w = 1/[\s^2^(Fo^2^)+(0.0533P)^2^+3.1762P] where P=(Fo^2^+2Fc^2^)/3'
_refine_ls_weighting_scheme calc
_refine_ls_wR_factor_ref 0.0808
_reflns_number_gt 10002
_reflns_number_total 11092
_reflns_threshold_expression F^2^>2.0\s(F^2^)
_cod_data_source_file c5dt04725k2.cif
_cod_data_source_block '_compound1'
_cod_depositor_comments 'Adding full bibliography for 7038197--7038203.cif.'
_cod_original_formula_sum 'C45 H42 Cl3 F6 Ir2 O3 P5 '
_cod_database_code 7038197

loop_
_symmetry_equiv_pos_site_id
_symmetry_equiv_pos_as_xyz
1 +X,+Y,+Z
2 1/2-X,1/2+Y,1/2-Z
3 -X,-Y,-Z
4 1/2+X,1/2-Y,1/2+Z

loop_
_atom_site_label
_atom_site_type_symbol
_atom_site_fract_x
_atom_site_fract_y
_atom_site_fract_z
_atom_site_U_iso_or_equiv
_atom_site_adp_type
_atom_site_occupancy
_atom_site_symmetry_multiplicity
_atom_site_calc_flag
_atom_site_refinement_flags
Ir(1) Ir 0.727630(8) 0.211900(8) 0.394930(7) 0.01994(4) Uani 1.00 1 d .
Ir(2) Ir 0.587490(8) 0.231570(9) 0.291140(7) 0.02089(4) Uani 1.00 1 d .
Cl(1) Cl 0.82836(6) 0.25462(6) 0.31254(5) 0.03001(18) Uani 1.00 1 d .
Cl(2) Cl 0.9474(2) 0.31789(19) 0.12225(19) 0.0710(8) Uani 0.50 1 d P
Cl(3) Cl 0.9628(2) 0.1512(2) 0.1590(2) 0.0785(9) Uani 0.50 1 d P
Cl(4) Cl 0.9472(4) 0.1743(4) 0.0882(3) 0.147(2) Uani 0.50 1 d P
Cl(5) Cl 0.9988(7) 0.1777(8) 0.2131(5) 0.234(4) Uani 0.50 1 d P
P(1) P 0.54663(6) 0.31121(6) 0.38012(5) 0.02280(17) Uani 1.00 1 d .
P(2) P 0.62860(5) 0.18234(6) 0.46921(5) 0.01972(16) Uani 1.00 1 d .
P(3) P 0.74257(6) 0.07840(6) 0.35408(5) 0.02207(17) Uani 1.00 1 d .
P(4) P 0.63055(6) 0.12434(6) 0.22353(5) 0.02188(17) Uani 1.00 1 d .
P(5) P 0.29350(6) 0.12455(6) 0.37252(5) 0.02518(18) Uani 1.00 1 d .
F(1) F 0.32396(18) 0.16516(17) 0.44723(13) 0.0468(6) Uani 1.00 1 d .
F(2) F 0.21851(18) 0.19012(18) 0.35724(14) 0.0480(6) Uani 1.00 1 d .
F(3) F 0.35958(16) 0.18268(16) 0.33752(13) 0.0396(5) Uani 1.00 1 d .
F(4) F 0.22953(15) 0.06613(19) 0.40801(15) 0.0507(7) Uani 1.00 1 d .
F(5) F 0.36992(15) 0.05866(15) 0.38776(12) 0.0363(5) Uani 1.00 1 d .
F(6) F 0.26624(17) 0.08413(18) 0.29832(13) 0.0472(6) Uani 1.00 1 d .
O(1) O 0.8800(2) 0.1968(2) 0.50665(17) 0.0455(7) Uani 1.00 1 d .
O(3) O 0.4281(2) 0.2595(2) 0.18521(18) 0.0533(9) Uani 1.00 1 d .
O(2) O 0.6897(2) 0.3737(2) 0.23464(16) 0.0441(7) Uani 1.00 1 d .
C(1) C 0.8235(2) 0.2014(2) 0.4650(2) 0.0277(7) Uani 1.00 1 d .
C(2) C 0.6554(2) 0.3192(2) 0.2547(2) 0.0302(8) Uani 1.00 1 d .
C(3) C 0.4851(2) 0.2478(2) 0.2256(2) 0.0305(8) Uani 1.00 1 d .
C(4) C 0.5320(2) 0.2477(2) 0.45499(19) 0.0241(7) Uani 1.00 1 d .
C(5) C 0.5833(2) 0.0793(2) 0.46629(18) 0.0234(7) Uani 1.00 1 d .
C(6) C 0.6443(2) 0.0101(2) 0.45290(18) 0.0248(7) Uani 1.00 1 d .
C(7) C 0.6625(2) 0.0045(2) 0.37627(18) 0.0253(7) Uani 1.00 1 d .
C(8) C 0.7328(2) 0.0770(2) 0.25842(18) 0.0242(7) Uani 1.00 1 d .
C(9) C 0.6347(2) 0.3766(2) 0.41206(18) 0.0248(7) Uani 1.00 1 d .
C(10) C 0.7152(2) 0.3362(2) 0.4209(2) 0.0283(7) Uani 1.00 1 d .
C(11) C 0.7865(2) 0.3839(2) 0.4476(2) 0.0302(8) Uani 1.00 1 d .
C(12) C 0.7777(2) 0.4661(2) 0.4617(2) 0.0373(9) Uani 1.00 1 d .
C(13) C 0.6978(2) 0.5040(2) 0.4504(2) 0.0382(9) Uani 1.00 1 d .
C(14) C 0.6254(2) 0.4591(2) 0.4265(2) 0.0323(8) Uani 1.00 1 d .
C(15) C 0.4507(2) 0.3733(2) 0.36301(19) 0.0252(7) Uani 1.00 1 d .
C(16) C 0.3804(2) 0.3658(2) 0.4012(2) 0.0320(8) Uani 1.00 1 d .
C(17) C 0.3088(2) 0.4166(2) 0.3853(2) 0.0371(9) Uani 1.00 1 d .
C(18) C 0.3086(2) 0.4746(2) 0.3345(2) 0.0358(9) Uani 1.00 1 d .
C(19) C 0.3780(2) 0.4820(2) 0.2961(2) 0.0380(9) Uani 1.00 1 d .
C(20) C 0.4483(2) 0.4308(2) 0.3098(2) 0.0349(9) Uani 1.00 1 d .
C(21) C 0.6694(2) 0.1981(2) 0.56002(19) 0.0226(7) Uani 1.00 1 d .
C(22) C 0.6973(2) 0.1329(2) 0.60244(19) 0.0282(7) Uani 1.00 1 d .
C(23) C 0.7301(2) 0.1447(2) 0.6713(2) 0.0329(8) Uani 1.00 1 d .
C(24) C 0.7359(2) 0.2220(2) 0.6992(2) 0.0343(9) Uani 1.00 1 d .
C(25) C 0.7094(2) 0.2878(2) 0.6578(2) 0.0361(9) Uani 1.00 1 d .
C(26) C 0.6768(2) 0.2769(2) 0.5883(2) 0.0296(8) Uani 1.00 1 d .
C(27) C 0.8477(2) 0.0296(2) 0.37837(19) 0.0279(7) Uani 1.00 1 d .
C(28) C 0.9216(2) 0.0669(3) 0.3592(2) 0.0441(11) Uani 1.00 1 d .
C(29) C 1.0024(2) 0.0319(3) 0.3745(2) 0.0502(12) Uani 1.00 1 d .
C(30) C 1.0104(2) -0.0410(3) 0.4089(2) 0.0483(11) Uani 1.00 1 d .
C(31) C 0.9383(3) -0.0787(3) 0.4294(2) 0.0489(11) Uani 1.00 1 d .
C(32) C 0.8568(2) -0.0440(2) 0.4142(2) 0.0362(9) Uani 1.00 1 d .
C(33) C 0.6440(2) 0.1557(2) 0.13476(18) 0.0267(7) Uani 1.00 1 d .
C(34) C 0.5770(2) 0.1457(2) 0.0816(2) 0.0384(9) Uani 1.00 1 d .
C(35) C 0.5845(3) 0.1766(3) 0.0161(2) 0.0501(12) Uani 1.00 1 d .
C(36) C 0.6587(3) 0.2172(3) 0.0025(2) 0.0498(12) Uani 1.00 1 d .
C(37) C 0.7249(3) 0.2278(3) 0.0551(2) 0.0440(11) Uani 1.00 1 d .
C(38) C 0.7182(2) 0.1979(2) 0.1215(2) 0.0357(9) Uani 1.00 1 d .
C(39) C 0.5537(2) 0.0405(2) 0.21176(18) 0.0240(7) Uani 1.00 1 d .
C(40) C 0.4743(2) 0.0416(2) 0.23853(19) 0.0287(7) Uani 1.00 1 d .
C(41) C 0.4185(2) -0.0245(2) 0.2296(2) 0.0369(9) Uani 1.00 1 d .
C(42) C 0.4402(2) -0.0917(2) 0.1930(2) 0.0384(9) Uani 1.00 1 d .
C(43) C 0.5193(2) -0.0935(2) 0.1655(2) 0.0359(9) Uani 1.00 1 d .
C(44) C 0.5759(2) -0.0286(2) 0.1752(2) 0.0309(8) Uani 1.00 1 d .
C(45) C 0.9852(7) 0.2576(8) 0.1821(6) 0.057(2) Uani 0.50 1 d P
C(46) C 0.9655(5) 0.2163(6) 0.1426(5) 0.0361(19) Uani 0.50 1 d P
H(1) H 0.540(2) 0.163(2) 0.3281(19) 0.023(9) Uiso 1.00 1 c .
H(2) H 0.4789 0.2144 0.4456 0.029 Uiso 1.00 1 c R
H(3) H 0.5268 0.2817 0.4966 0.029 Uiso 1.00 1 c R
H(4) H 0.5603 0.0688 0.5112 0.028 Uiso 1.00 1 c R
H(5) H 0.5334 0.0778 0.4295 0.028 Uiso 1.00 1 c R
H(6) H 0.6186 -0.0418 0.4664 0.030 Uiso 1.00 1 c R
H(7) H 0.6999 0.0176 0.4828 0.030 Uiso 1.00 1 c R
H(8) H 0.6077 0.0132 0.3457 0.030 Uiso 1.00 1 c R
H(9) H 0.6836 -0.0508 0.3672 0.030 Uiso 1.00 1 c R
H(10) H 0.7820 0.1069 0.2420 0.029 Uiso 1.00 1 c R
H(11) H 0.7347 0.0203 0.2417 0.029 Uiso 1.00 1 c R
H(12) H 0.8421 0.3593 0.4563 0.036 Uiso 1.00 1 c R
H(13) H 0.8273 0.4967 0.4792 0.045 Uiso 1.00 1 c R
H(14) H 0.6927 0.5605 0.4591 0.046 Uiso 1.00 1 c R
H(15) H 0.5698 0.4840 0.4199 0.039 Uiso 1.00 1 c R
H(16) H 0.3811 0.3267 0.4374 0.038 Uiso 1.00 1 c R
H(17) H 0.2596 0.4109 0.4101 0.044 Uiso 1.00 1 c R
H(18) H 0.2603 0.5100 0.3255 0.043 Uiso 1.00 1 c R
H(19) H 0.3774 0.5219 0.2606 0.046 Uiso 1.00 1 c R
H(20) H 0.4956 0.4347 0.2827 0.042 Uiso 1.00 1 c R
H(21) H 0.6937 0.0795 0.5838 0.034 Uiso 1.00 1 c R
H(22) H 0.7489 0.0994 0.6996 0.040 Uiso 1.00 1 c R
H(23) H 0.7579 0.2299 0.7467 0.041 Uiso 1.00 1 c R
H(24) H 0.7134 0.3409 0.6769 0.043 Uiso 1.00 1 c R
H(25) H 0.6597 0.3225 0.5600 0.035 Uiso 1.00 1 c R
H(26) H 0.9166 0.1173 0.3352 0.053 Uiso 1.00 1 c R
H(27) H 1.0524 0.0584 0.3612 0.060 Uiso 1.00 1 c R
H(28) H 1.0659 -0.0655 0.4185 0.058 Uiso 1.00 1 c R
H(29) H 0.9443 -0.1287 0.4540 0.059 Uiso 1.00 1 c R
H(30) H 0.8071 -0.0704 0.4281 0.043 Uiso 1.00 1 c R
H(31) H 0.5259 0.1175 0.0903 0.046 Uiso 1.00 1 c R
H(32) H 0.5381 0.1699 -0.0200 0.060 Uiso 1.00 1 c R
H(33) H 0.6639 0.2375 -0.0429 0.060 Uiso 1.00 1 c R
H(34) H 0.7760 0.2559 0.0460 0.053 Uiso 1.00 1 c R
H(35) H 0.7640 0.2062 0.1578 0.043 Uiso 1.00 1 c R
H(36) H 0.4579 0.0880 0.2632 0.034 Uiso 1.00 1 c R
H(37) H 0.3649 -0.0233 0.2490 0.044 Uiso 1.00 1 c R
H(38) H 0.4016 -0.1365 0.1866 0.046 Uiso 1.00 1 c R
H(39) H 0.5344 -0.1395 0.1399 0.043 Uiso 1.00 1 c R
H(40) H 0.6303 -0.0309 0.1571 0.037 Uiso 1.00 1 c R

loop_
_atom_site_aniso_label
_atom_site_aniso_U_11
_atom_site_aniso_U_22
_atom_site_aniso_U_33
_atom_site_aniso_U_12
_atom_site_aniso_U_13
_atom_site_aniso_U_23
Ir(1) 0.01769(8) 0.01988(8) 0.02226(8) -0.00081(5) 0.00227(5) 0.00285(5)
Ir(2) 0.01971(8) 0.02211(9) 0.02087(8) 0.00294(5) 0.00242(5) 0.00223(5)
Cl(1) 0.0265(4) 0.0302(4) 0.0350(4) -0.0037(3) 0.0106(3) 0.0040(3)
Cl(2) 0.0668(17) 0.0518(16) 0.101(2) 0.0078(13) 0.0388(17) -0.0012(16)
Cl(3) 0.077(2) 0.055(2) 0.103(2) 0.0067(16) 0.011(2) -0.006(2)
Cl(4) 0.144(5) 0.154(5) 0.144(5) -0.022(4) 0.022(4) 0.003(4)
Cl(5) 0.233(10) 0.288(13) 0.185(8) 0.069(9) 0.048(7) 0.044(9)
P(1) 0.0237(4) 0.0212(4) 0.0236(4) 0.0038(3) 0.0031(3) 0.0025(3)
P(2) 0.0190(3) 0.0190(4) 0.0212(4) -0.0008(3) 0.0024(3) 0.0027(3)
P(3) 0.0193(4) 0.0214(4) 0.0252(4) 0.0011(3) 0.0009(3) 0.0028(3)
P(4) 0.0190(4) 0.0262(4) 0.0208(4) 0.0027(3) 0.0040(3) 0.0010(3)
P(5) 0.0252(4) 0.0264(5) 0.0242(4) 0.0009(3) 0.0039(3) 0.0015(3)
F(1) 0.0613(17) 0.0506(16) 0.0283(12) 0.0059(13) 0.0036(11) -0.0104(11)
F(2) 0.0467(15) 0.0537(17) 0.0459(15) 0.0251(13) 0.0151(12) 0.0170(13)
F(3) 0.0391(13) 0.0377(14) 0.0431(13) -0.0081(11) 0.0099(10) 0.0062(11)
F(4) 0.0305(12) 0.0584(18) 0.0639(17) -0.0048(11) 0.0092(11) 0.0274(14)
F(5) 0.0321(11) 0.0336(13) 0.0431(13) 0.0076(10) 0.0035(9) 0.0029(10)
F(6) 0.0489(15) 0.0516(16) 0.0376(13) -0.0008(12) -0.0109(11) -0.0127(12)
O(1) 0.0312(16) 0.057(2) 0.0453(18) -0.0055(14) -0.0101(13) 0.0020(15)
O(3) 0.0375(18) 0.075(2) 0.0448(19) 0.0178(17) -0.0068(15) 0.0020(18)
O(2) 0.0503(18) 0.0359(17) 0.0465(17) -0.0032(14) 0.0073(14) 0.0166(14)
C(1) 0.0238(17) 0.028(2) 0.0308(19) -0.0037(14) -0.0007(15) 0.0039(15)
C(2) 0.0314(19) 0.031(2) 0.0279(18) 0.0031(16) 0.0022(15) 0.0058(16)
C(3) 0.0245(18) 0.038(2) 0.0280(19) 0.0055(16) -0.0017(15) -0.0044(17)
C(4) 0.0248(17) 0.0237(18) 0.0240(17) 0.0034(14) 0.0041(13) 0.0035(14)
C(5) 0.0230(16) 0.0225(18) 0.0247(17) -0.0050(13) 0.0030(13) 0.0028(14)
C(6) 0.0294(17) 0.0204(17) 0.0240(17) -0.0039(14) 0.0008(13) 0.0030(14)
C(7) 0.0291(17) 0.0218(18) 0.0250(17) -0.0035(14) 0.0033(13) 0.0005(14)
C(8) 0.0200(15) 0.0270(19) 0.0255(17) 0.0027(13) 0.0022(13) 0.0002(14)
C(9) 0.0310(18) 0.0199(17) 0.0239(17) 0.0004(14) 0.0041(14) 0.0013(14)
C(10) 0.0295(18) 0.0247(19) 0.0308(19) -0.0054(15) 0.0036(14) 0.0034(15)
C(11) 0.0316(19) 0.028(2) 0.0328(19) -0.0074(15) 0.0107(15) -0.0011(16)
C(12) 0.043(2) 0.031(2) 0.040(2) -0.0128(18) 0.0091(18) -0.0065(18)
C(13) 0.052(2) 0.026(2) 0.037(2) -0.0036(18) 0.0095(18) -0.0037(17)
C(14) 0.042(2) 0.0238(19) 0.0310(19) 0.0036(16) 0.0051(16) -0.0003(15)
C(15) 0.0275(17) 0.0218(18) 0.0256(17) 0.0075(14) -0.0003(13) -0.0010(14)
C(16) 0.0334(19) 0.035(2) 0.0286(19) 0.0107(16) 0.0054(15) 0.0018(16)
C(17) 0.0286(19) 0.041(2) 0.042(2) 0.0113(17) 0.0047(16) -0.0046(19)
C(18) 0.032(2) 0.030(2) 0.043(2) 0.0109(16) -0.0070(16) -0.0042(17)
C(19) 0.038(2) 0.030(2) 0.044(2) 0.0055(17) -0.0047(18) 0.0107(18)
C(20) 0.0314(19) 0.035(2) 0.038(2) 0.0034(17) 0.0019(16) 0.0098(18)
C(21) 0.0189(15) 0.0246(18) 0.0247(17) -0.0027(13) 0.0040(13) 0.0018(14)
C(22) 0.0312(18) 0.0247(19) 0.0277(18) -0.0025(15) -0.0011(14) 0.0014(15)
C(23) 0.0298(19) 0.040(2) 0.0278(19) -0.0009(16) -0.0019(15) 0.0052(17)
C(24) 0.029(2) 0.048(2) 0.0251(19) -0.0086(17) 0.0001(15) -0.0029(17)
C(25) 0.040(2) 0.033(2) 0.035(2) -0.0057(17) 0.0057(18) -0.0088(17)
C(26) 0.033(2) 0.026(2) 0.0292(19) -0.0017(15) 0.0033(16) -0.0008(15)
C(27) 0.0238(17) 0.029(2) 0.0296(18) 0.0061(14) -0.0028(14) -0.0004(15)
C(28) 0.0267(19) 0.044(2) 0.062(2) 0.0068(18) 0.0031(19) 0.013(2)
C(29) 0.027(2) 0.059(3) 0.065(3) 0.009(2) 0.005(2) 0.012(2)
C(30) 0.033(2) 0.058(3) 0.052(2) 0.023(2) -0.0026(19) 0.004(2)
C(31) 0.044(2) 0.044(2) 0.056(2) 0.020(2) -0.006(2) 0.009(2)
C(32) 0.035(2) 0.032(2) 0.040(2) 0.0060(17) -0.0005(17) 0.0037(18)
C(33) 0.0277(17) 0.030(2) 0.0229(17) 0.0084(15) 0.0072(13) 0.0030(14)
C(34) 0.037(2) 0.047(2) 0.031(2) 0.0006(19) 0.0042(16) 0.0072(19)
C(35) 0.055(2) 0.064(3) 0.030(2) 0.005(2) -0.001(2) 0.010(2)
C(36) 0.072(3) 0.053(3) 0.027(2) 0.012(2) 0.017(2) 0.012(2)
C(37) 0.049(2) 0.045(2) 0.042(2) 0.006(2) 0.022(2) 0.013(2)
C(38) 0.034(2) 0.039(2) 0.036(2) 0.0024(18) 0.0126(17) 0.0061(18)
C(39) 0.0218(16) 0.0272(19) 0.0230(16) 0.0010(14) 0.0018(12) 0.0004(14)
C(40) 0.0243(17) 0.033(2) 0.0285(18) 0.0027(15) 0.0032(14) -0.0032(15)
C(41) 0.0238(18) 0.043(2) 0.044(2) -0.0039(17) 0.0037(16) -0.001(2)
C(42) 0.031(2) 0.034(2) 0.049(2) -0.0029(17) -0.0025(17) -0.0054(19)
C(43) 0.032(2) 0.033(2) 0.041(2) 0.0040(17) -0.0015(16) -0.0096(18)
C(44) 0.0261(18) 0.036(2) 0.0311(19) 0.0031(16) 0.0044(14) -0.0063(16)
C(45) 0.054(6) 0.056(7) 0.062(7) 0.002(5) 0.010(5) -0.013(6)
C(46) 0.027(4) 0.046(5) 0.037(4) -0.001(3) 0.013(3) 0.009(4)

loop_
_atom_type_symbol
_atom_type_description
_atom_type_scat_dispersion_real
_atom_type_scat_dispersion_imag
_atom_type_scat_source
C C 0.003 0.002
;
International Tables for Crystallography
(1992, Vol. C, Tables 4.2.6.8 and 6.1.1.4)
;
H H 0.000 0.000
;
International Tables for Crystallography
(1992, Vol. C, Table 6.1.1.4)
;
Cl Cl 0.148 0.159
;
International Tables for Crystallography
(1992, Vol. C, Tables 4.2.6.8 and 6.1.1.4)
;
F F 0.017 0.010
;
International Tables for Crystallography
(1992, Vol. C, Tables 4.2.6.8 and 6.1.1.4)
;
Ir Ir -1.444 7.990
;
International Tables for Crystallography
(1992, Vol. C, Tables 4.2.6.8 and 6.1.1.4)
;
O O 0.011 0.006
;
International Tables for Crystallography
(1992, Vol. C, Tables 4.2.6.8 and 6.1.1.4)
;
P P 0.102 0.094
;
International Tables for Crystallography
(1992, Vol. C, Tables 4.2.6.8 and 6.1.1.4)
;

loop_
_geom_angle_atom_site_label_1
_geom_angle_atom_site_label_2
_geom_angle_atom_site_label_3
_geom_angle
_geom_angle_publ_flag
Ir(2) Ir(1) Cl(1) 90.13(2) yes
Ir(2) Ir(1) P(2) 87.21(2) yes
Ir(2) Ir(1) P(3) 88.06(2) yes
Ir(2) Ir(1) C(1) 178.51(11) yes
Ir(2) Ir(1) C(10) 88.52(9) yes
Cl(1) Ir(1) P(2) 175.23(3) yes
Cl(1) Ir(1) P(3) 87.52(3) yes
Cl(1) Ir(1) C(1) 89.07(12) yes
Cl(1) Ir(1) C(10) 87.60(11) yes
P(2) Ir(1) P(3) 96.35(3) yes
P(2) Ir(1) C(1) 93.51(12) yes
P(2) Ir(1) C(10) 88.37(11) yes
P(3) Ir(1) C(1) 93.16(12) yes
P(3) Ir(1) C(10) 174.03(10) yes
C(1) Ir(1) C(10) 90.20(15) yes
Ir(1) Ir(2) P(1) 77.83(2) yes
Ir(1) Ir(2) P(4) 93.71(2) yes
Ir(1) Ir(2) C(2) 86.40(10) yes
Ir(1) Ir(2) C(3) 175.27(12) yes
P(1) Ir(2) P(4) 164.87(3) yes
P(1) Ir(2) C(2) 93.02(12) yes
P(1) Ir(2) C(3) 97.75(12) yes
P(4) Ir(2) C(2) 99.00(12) yes
P(4) Ir(2) C(3) 90.22(13) yes
C(2) Ir(2) C(3) 95.61(16) yes
C(45) Cl(2) C(46) 36.2(5) yes
Cl(4) Cl(3) Cl(5) 138.6(7) yes
Cl(4) Cl(3) C(45) 89.1(5) yes
Cl(4) Cl(3) C(46) 58.5(6) yes
Cl(5) Cl(3) C(45) 52.3(7) yes
Cl(5) Cl(3) C(46) 82.5(8) yes
C(45) Cl(3) C(46) 30.8(6) yes
Cl(3) Cl(4) C(46) 49.1(5) yes
Cl(3) Cl(5) C(45) 86.6(8) yes
Cl(3) Cl(5) C(46) 46.3(5) yes
C(45) Cl(5) C(46) 40.7(7) yes
Ir(2) P(1) C(4) 109.55(12) yes
Ir(2) P(1) C(9) 109.57(12) yes
Ir(2) P(1) C(15) 118.43(12) yes
C(4) P(1) C(9) 103.32(16) yes
C(4) P(1) C(15) 107.25(17) yes
C(9) P(1) C(15) 107.64(17) yes
Ir(1) P(2) C(4) 112.19(12) yes
Ir(1) P(2) C(5) 117.58(12) yes
Ir(1) P(2) C(21) 113.14(11) yes
C(4) P(2) C(5) 103.54(16) yes
C(4) P(2) C(21) 104.43(16) yes
C(5) P(2) C(21) 104.65(16) yes
Ir(1) P(3) C(7) 116.68(12) yes
Ir(1) P(3) C(8) 110.39(12) yes
Ir(1) P(3) C(27) 116.25(12) yes
C(7) P(3) C(8) 104.31(16) yes
C(7) P(3) C(27) 104.89(17) yes
C(8) P(3) C(27) 102.82(16) yes
Ir(2) P(4) C(8) 114.04(12) yes
Ir(2) P(4) C(33) 112.42(13) yes
Ir(2) P(4) C(39) 114.72(12) yes
C(8) P(4) C(33) 106.28(16) yes
C(8) P(4) C(39) 104.54(16) yes
C(33) P(4) C(39) 103.88(16) yes
F(1) P(5) F(2) 91.06(14) yes
F(1) P(5) F(3) 89.59(14) yes
F(1) P(5) F(4) 89.97(15) yes
F(1) P(5) F(5) 88.91(13) yes
F(1) P(5) F(6) 178.36(15) yes
F(2) P(5) F(3) 90.29(14) yes
F(2) P(5) F(4) 90.70(15) yes
F(2) P(5) F(5) 179.56(15) yes
F(2) P(5) F(6) 90.16(14) yes
F(3) P(5) F(4) 178.93(14) yes
F(3) P(5) F(5) 89.27(13) yes
F(3) P(5) F(6) 89.30(14) yes
F(4) P(5) F(5) 89.74(13) yes
F(4) P(5) F(6) 91.12(15) yes
F(5) P(5) F(6) 89.87(13) yes
Ir(1) C(1) O(1) 178.7(3) yes
Ir(2) C(2) O(2) 174.7(3) yes
Ir(2) C(3) O(3) 176.4(3) yes
P(1) C(4) P(2) 106.39(19) yes
P(2) C(5) C(6) 117.0(2) yes
C(5) C(6) C(7) 113.1(2) yes
P(3) C(7) C(6) 112.9(2) yes
P(3) C(8) P(4) 109.57(18) yes
P(1) C(9) C(10) 112.9(2) yes
P(1) C(9) C(14) 124.1(2) yes
C(10) C(9) C(14) 123.0(3) yes
Ir(1) C(10) C(9) 122.0(2) yes
Ir(1) C(10) C(11) 122.5(2) yes
C(9) C(10) C(11) 115.5(3) yes
C(10) C(11) C(12) 121.7(3) yes
C(11) C(12) C(13) 121.0(3) yes
C(12) C(13) C(14) 119.5(4) yes
C(9) C(14) C(13) 119.3(3) yes
P(1) C(15) C(16) 122.2(2) yes
P(1) C(15) C(20) 118.2(2) yes
C(16) C(15) C(20) 119.7(3) yes
C(15) C(16) C(17) 118.8(3) yes
C(16) C(17) C(18) 120.8(3) yes
C(17) C(18) C(19) 120.6(3) yes
C(18) C(19) C(20) 119.3(4) yes
C(15) C(20) C(19) 120.7(3) yes
P(2) C(21) C(22) 120.6(2) yes
P(2) C(21) C(26) 120.8(2) yes
C(22) C(21) C(26) 118.5(3) yes
C(21) C(22) C(23) 120.9(3) yes
C(22) C(23) C(24) 120.3(3) yes
C(23) C(24) C(25) 119.7(3) yes
C(24) C(25) C(26) 120.6(3) yes
C(21) C(26) C(25) 119.9(3) yes
P(3) C(27) C(28) 118.5(3) yes
P(3) C(27) C(32) 123.0(2) yes
C(28) C(27) C(32) 118.5(3) yes
C(27) C(28) C(29) 121.1(4) yes
C(28) C(29) C(30) 120.0(4) yes
C(29) C(30) C(31) 120.2(4) yes
C(30) C(31) C(32) 120.2(4) yes
C(27) C(32) C(31) 120.1(4) yes
P(4) C(33) C(34) 120.4(3) yes
P(4) C(33) C(38) 119.9(2) yes
C(34) C(33) C(38) 119.3(3) yes
C(33) C(34) C(35) 120.1(4) yes
C(34) C(35) C(36) 120.7(4) yes
C(35) C(36) C(37) 119.4(4) yes
C(36) C(37) C(38) 120.7(4) yes
C(33) C(38) C(37) 119.8(3) yes
P(4) C(39) C(40) 122.6(2) yes
P(4) C(39) C(44) 118.9(2) yes
C(40) C(39) C(44) 118.4(3) yes
C(39) C(40) C(41) 120.7(3) yes
C(40) C(41) C(42) 120.6(3) yes
C(41) C(42) C(43) 119.4(4) yes
C(42) C(43) C(44) 120.4(4) yes
C(39) C(44) C(43) 120.4(3) yes
Cl(2) C(45) Cl(3) 112.2(7) yes
Cl(2) C(45) Cl(5) 153.3(10) yes
Cl(2) C(45) C(46) 79.8(9) yes
Cl(3) C(45) Cl(5) 41.2(5) yes
Cl(3) C(45) C(46) 33.4(7) yes
Cl(5) C(45) C(46) 74.1(10) yes
Cl(2) C(46) Cl(3) 167.7(7) yes
Cl(2) C(46) Cl(4) 108.9(7) yes
Cl(2) C(46) Cl(5) 129.0(8) yes
Cl(2) C(46) C(45) 64.0(8) yes
Cl(3) C(46) Cl(4) 72.5(7) yes
Cl(3) C(46) Cl(5) 51.2(6) yes
Cl(3) C(46) C(45) 115.9(11) yes
Cl(4) C(46) Cl(5) 122.1(9) yes
Cl(4) C(46) C(45) 170.5(12) yes
Cl(5) C(46) C(45) 65.2(9) yes
Ir(1) Ir(2) H(1) 87.8(13) no
P(1) Ir(2) H(1) 83.3(14) no
P(4) Ir(2) H(1) 83.8(14) no
C(2) Ir(2) H(1) 173.7(13) no
C(3) Ir(2) H(1) 90.0(13) no
P(1) C(4) H(2) 110.5 no
P(1) C(4) H(3) 110.4 no
P(2) C(4) H(2) 110.5 no
P(2) C(4) H(3) 110.4 no
H(2) C(4) H(3) 108.6 no
P(2) C(5) H(4) 108.0 no
P(2) C(5) H(5) 108.0 no
C(6) C(5) H(4) 108.0 no
C(6) C(5) H(5) 108.0 no
H(4) C(5) H(5) 107.3 no
C(5) C(6) H(6) 109.0 no
C(5) C(6) H(7) 109.0 no
C(7) C(6) H(6) 108.9 no
C(7) C(6) H(7) 109.0 no
H(6) C(6) H(7) 107.8 no
P(3) C(7) H(8) 109.0 no
P(3) C(7) H(9) 109.0 no
C(6) C(7) H(8) 109.0 no
C(6) C(7) H(9) 109.0 no
H(8) C(7) H(9) 107.8 no
P(3) C(8) H(10) 109.8 no
P(3) C(8) H(11) 109.8 no
P(4) C(8) H(10) 109.8 no
P(4) C(8) H(11) 109.8 no
H(10) C(8) H(11) 108.2 no
C(10) C(11) H(12) 119.2 no
C(12) C(11) H(12) 119.2 no
C(11) C(12) H(13) 119.5 no
C(13) C(12) H(13) 119.5 no
C(12) C(13) H(14) 120.3 no
C(14) C(13) H(14) 120.3 no
C(9) C(14) H(15) 120.4 no
C(13) C(14) H(15) 120.4 no
C(15) C(16) H(16) 120.6 no
C(17) C(16) H(16) 120.6 no
C(16) C(17) H(17) 119.6 no
C(18) C(17) H(17) 119.6 no
C(17) C(18) H(18) 119.7 no
C(19) C(18) H(18) 119.7 no
C(18) C(19) H(19) 120.3 no
C(20) C(19) H(19) 120.3 no
C(15) C(20) H(20) 119.6 no
C(19) C(20) H(20) 119.6 no
C(21) C(22) H(21) 119.5 no
C(23) C(22) H(21) 119.5 no
C(22) C(23) H(22) 119.8 no
C(24) C(23) H(22) 119.8 no
C(23) C(24) H(23) 120.2 no
C(25) C(24) H(23) 120.2 no
C(24) C(25) H(24) 119.7 no
C(26) C(25) H(24) 119.7 no
C(21) C(26) H(25) 120.0 no
C(25) C(26) H(25) 120.0 no
C(27) C(28) H(26) 119.5 no
C(29) C(28) H(26) 119.5 no
C(28) C(29) H(27) 120.0 no
C(30) C(29) H(27) 120.0 no
C(29) C(30) H(28) 119.9 no
C(31) C(30) H(28) 119.9 no
C(30) C(31) H(29) 119.9 no
C(32) C(31) H(29) 119.9 no
C(27) C(32) H(30) 120.0 no
C(31) C(32) H(30) 120.0 no
C(33) C(34) H(31) 120.0 no
C(35) C(34) H(31) 120.0 no
C(34) C(35) H(32) 119.6 no
C(36) C(35) H(32) 119.6 no
C(35) C(36) H(33) 120.3 no
C(37) C(36) H(33) 120.3 no
C(36) C(37) H(34) 119.7 no
C(38) C(37) H(34) 119.7 no
C(33) C(38) H(35) 120.1 no
C(37) C(38) H(35) 120.1 no
C(39) C(40) H(36) 119.6 no
C(41) C(40) H(36) 119.6 no
C(40) C(41) H(37) 119.7 no
C(42) C(41) H(37) 119.7 no
C(41) C(42) H(38) 120.3 no
C(43) C(42) H(38) 120.3 no
C(42) C(43) H(39) 119.8 no
C(44) C(43) H(39) 119.8 no
C(39) C(44) H(40) 119.8 no
C(43) C(44) H(40) 119.8 no

loop_
_geom_bond_atom_site_label_1
_geom_bond_atom_site_label_2
_geom_bond_distance
_geom_bond_publ_flag
Ir(1) Ir(2) 2.80444(17) yes
Ir(1) Cl(1) 2.4559(10) yes
Ir(1) P(2) 2.2701(9) yes
Ir(1) P(3) 2.3570(9) yes
Ir(1) C(1) 1.902(3) yes
Ir(1) C(10) 2.123(3) yes
Ir(2) P(1) 2.3073(10) yes
Ir(2) P(4) 2.3388(10) yes
Ir(2) C(2) 1.964(4) yes
Ir(2) C(3) 1.934(3) yes
Cl(2) C(45) 1.585(13) yes
Cl(2) C(46) 1.736(11) yes
Cl(3) Cl(4) 1.414(8) yes
Cl(3) Cl(5) 1.209(11) yes
Cl(3) C(45) 1.833(13) yes
Cl(3) C(46) 1.120(11) yes
Cl(4) C(46) 1.263(12) yes
Cl(5) C(45) 1.452(18) yes
Cl(5) C(46) 1.538(14) yes
P(1) C(4) 1.820(3) yes
P(1) C(9) 1.794(3) yes
P(1) C(15) 1.806(3) yes
P(2) C(4) 1.841(3) yes
P(2) C(5) 1.836(3) yes
P(2) C(21) 1.815(3) yes
P(3) C(7) 1.824(3) yes
P(3) C(8) 1.837(3) yes
P(3) C(27) 1.831(3) yes
P(4) C(8) 1.827(3) yes
P(4) C(33) 1.825(3) yes
P(4) C(39) 1.822(3) yes
P(5) F(1) 1.612(2) yes
P(5) F(2) 1.591(2) yes
P(5) F(3) 1.607(2) yes
P(5) F(4) 1.592(3) yes
P(5) F(5) 1.610(2) yes
P(5) F(6) 1.594(2) yes
O(1) C(1) 1.123(4) yes
O(3) C(3) 1.128(4) yes
O(2) C(2) 1.133(5) yes
C(5) C(6) 1.523(5) yes
C(6) C(7) 1.541(5) yes
C(9) C(10) 1.408(5) yes
C(9) C(14) 1.399(5) yes
C(10) C(11) 1.406(5) yes
C(11) C(12) 1.391(5) yes
C(12) C(13) 1.383(6) yes
C(13) C(14) 1.379(5) yes
C(15) C(16) 1.388(5) yes
C(15) C(20) 1.395(5) yes
C(16) C(17) 1.398(5) yes
C(17) C(18) 1.370(6) yes
C(18) C(19) 1.379(6) yes
C(19) C(20) 1.380(5) yes
C(21) C(22) 1.391(5) yes
C(21) C(26) 1.407(5) yes
C(22) C(23) 1.383(5) yes
C(23) C(24) 1.383(6) yes
C(24) C(25) 1.382(6) yes
C(25) C(26) 1.391(5) yes
C(27) C(28) 1.387(5) yes
C(27) C(32) 1.395(5) yes
C(28) C(29) 1.380(6) yes
C(29) C(30) 1.372(7) yes
C(30) C(31) 1.376(7) yes
C(31) C(32) 1.389(6) yes
C(33) C(34) 1.386(5) yes
C(33) C(38) 1.393(5) yes
C(34) C(35) 1.381(6) yes
C(35) C(36) 1.382(8) yes
C(36) C(37) 1.373(6) yes
C(37) C(38) 1.389(6) yes
C(39) C(40) 1.389(5) yes
C(39) C(44) 1.403(5) yes
C(40) C(41) 1.389(5) yes
C(41) C(42) 1.376(6) yes
C(42) C(43) 1.390(6) yes
C(43) C(44) 1.383(5) yes
C(45) C(46) 1.042(16) yes
Ir(2) H(1) 1.56(3) no
C(4) H(2) 0.990 no
C(4) H(3) 0.990 no
C(5) H(4) 0.990 no
C(5) H(5) 0.990 no
C(6) H(6) 0.990 no
C(6) H(7) 0.990 no
C(7) H(8) 0.990 no
C(7) H(9) 0.990 no
C(8) H(10) 0.990 no
C(8) H(11) 0.990 no
C(11) H(12) 0.950 no
C(12) H(13) 0.950 no
C(13) H(14) 0.950 no
C(14) H(15) 0.950 no
C(16) H(16) 0.950 no
C(17) H(17) 0.950 no
C(18) H(18) 0.950 no
C(19) H(19) 0.950 no
C(20) H(20) 0.950 no
C(22) H(21) 0.950 no
C(23) H(22) 0.950 no
C(24) H(23) 0.950 no
C(25) H(24) 0.950 no
C(26) H(25) 0.950 no
C(28) H(26) 0.950 no
C(29) H(27) 0.950 no
C(30) H(28) 0.950 no
C(31) H(29) 0.950 no
C(32) H(30) 0.950 no
C(34) H(31) 0.950 no
C(35) H(32) 0.950 no
C(36) H(33) 0.950 no
C(37) H(34) 0.950 no
C(38) H(35) 0.950 no
C(40) H(36) 0.950 no
C(41) H(37) 0.950 no
C(42) H(38) 0.950 no
C(43) H(39) 0.950 no
C(44) H(40) 0.950 no
